data_7046287
loop_
_publ_author_name
'Li, Tianyue'
'Wang, Qifei'
'Nichol, Gary S.'
'Morrison, Carole A.'
'Han, Hongwei'
'Hu, Yue'
'Robertson, Neil'

_publ_section_title
;
 Extending lead-free hybrid photovoltaic materials to new structures:
 thiazolium, aminothiazolium and imidazolium iodobismuthates.
;
_journal_issue 20
_journal_name_full 'Dalton transactions (Cambridge, England : 2003)'
_journal_page_first 7050
_journal_page_last 7058
_journal_paper_doi 10.1039/c8dt00864g
_journal_volume 47
_journal_year 2018
_chemical_formula_moiety 'Bi2 I9, 3(C3 H4 N S)'
_chemical_formula_sum 'C9 H12 Bi2 I9 N3 S3'
_chemical_formula_weight 1818.46
_space_group_crystal_system orthorhombic
_space_group_IT_number 57
_space_group_name_Hall '-P 2c 2b'
_space_group_name_H-M_alt 'P b c m'
_symmetry_space_group_name_Hall '-P 2c 2b'
_symmetry_space_group_name_H-M 'P b c m'
_atom_sites_solution_hydrogens geom
_audit_creation_date 2018-04-10
_audit_creation_method
;
Olex2 1.2-beta
(compiled 2018.04.03 svn.r3497 for OlexSys, GUI svn.r5486)
;
_audit_update_record
;
2018-04-11 deposited with the CCDC.
2018-04-24 downloaded from the CCDC.
;
_cell_angle_alpha 90
_cell_angle_beta 90
_cell_angle_gamma 90
_cell_formula_units_Z 4
_cell_length_a 9.8257(2)
_cell_length_b 14.6666(3)
_cell_length_c 23.2957(4)
_cell_measurement_reflns_used 28557
_cell_measurement_temperature 250.0
_cell_measurement_theta_max 28.8850
_cell_measurement_theta_min 3.4310
_cell_volume 3357.13(11)
_computing_cell_refinement 'CrysAlisPro 1.171.38.43h (Rigaku OD, 2015)'
_computing_data_collection 'CrysAlisPro 1.171.38.43h (Rigaku OD, 2015)'
_computing_data_reduction 'CrysAlisPro 1.171.38.43h (Rigaku OD, 2015)'
_computing_molecular_graphics 'Olex2 (Dolomanov et al., 2009)'
_computing_publication_material 'Olex2 (Dolomanov et al., 2009)'
_computing_structure_refinement 'ShelXL (Sheldrick, 2015)'
_computing_structure_solution 'ShelXT (Sheldrick, 2015)'
_diffrn_ambient_environment N~2~
_diffrn_ambient_temperature 250.0
_diffrn_detector 'CCD plate'
_diffrn_detector_area_resol_mean 5.1574
_diffrn_detector_type Atlas
_diffrn_measured_fraction_theta_full 0.998
_diffrn_measured_fraction_theta_max 0.998
_diffrn_measurement_details
;
List of Runs (angles in degrees, time in seconds):

  # Type    Start    End  Width  t~exp~   \w     \q     \k     \f   Frames
#--------------------------------------------------------------------------
  1  \w    -20.00  31.00   0.50   20.00    --   -9.27 -99.00  90.00  102
  2  \w    -26.00  89.00   0.50   20.00    --   10.68  19.00-180.00  230
  3  \w    -59.00  37.00   0.50   20.00    --   10.68 -57.00   0.00  192
  4  \w    -20.00  51.00   0.50   20.00    --   10.68 -99.00 -30.00  142
  5  \w    -20.00  51.00   0.50   20.00    --   10.68 -99.00-120.00  142
  6  \w    -59.00  37.00   0.50   20.00    --   10.68 -57.00-180.00  192
  7  \w    -59.00  37.00   0.50   20.00    --   10.68 -57.00  60.00  192
  8  \w    -20.00  31.00   0.50   20.00    --   -9.27 -99.00 150.00  102
  9  \w    -79.00  17.00   0.50   20.00    --   -9.27 -57.00 -90.00  192
 10  \w    -20.00  31.00   0.50   20.00    --   -9.27 -99.00 -30.00  102
 11  \w    -20.00  31.00   0.50   20.00    --   -9.27 -99.00-180.00  102
 12  \w    -49.00  -1.00   0.50   20.00    --   -9.27  99.00  55.00   96
 13  \w    -20.00  51.00   0.50   20.00    --   10.68 -99.00-180.00  142
 14  \w    -41.00  65.00   0.50   20.00    --   -9.27  77.00-150.00  212
 15  \w    -82.00  13.00   0.50   20.00    --   -9.27 -38.00 120.00  190
 16  \w    -20.00  51.00   0.50   20.00    --   10.68 -99.00 -90.00  142
;
_diffrn_measurement_device 'four-circle diffractometer'
_diffrn_measurement_device_type 'Rigaku Oxford DIffraction SuperNova'
_diffrn_measurement_method '\w scans'
_diffrn_orient_matrix_type 'CrysAlisPro convention (1999,Acta A55,543-557)'
_diffrn_orient_matrix_UB_11 -0.0237657000
_diffrn_orient_matrix_UB_12 0.0007186000
_diffrn_orient_matrix_UB_13 -0.0287407000
_diffrn_orient_matrix_UB_21 0.0057614000
_diffrn_orient_matrix_UB_22 -0.0481609000
_diffrn_orient_matrix_UB_23 -0.0013296000
_diffrn_orient_matrix_UB_31 -0.0679328000
_diffrn_orient_matrix_UB_32 -0.0043238000
_diffrn_orient_matrix_UB_33 0.0099508000
_diffrn_radiation_monochromator mirror
_diffrn_radiation_probe x-ray
_diffrn_radiation_type MoK\a
_diffrn_radiation_wavelength 0.71073
_diffrn_reflns_av_R_equivalents 0.0961
_diffrn_reflns_av_unetI/netI 0.0327
_diffrn_reflns_Laue_measured_fraction_full 0.998
_diffrn_reflns_Laue_measured_fraction_max 0.998
_diffrn_reflns_limit_h_max 11
_diffrn_reflns_limit_h_min -11
_diffrn_reflns_limit_k_max 17
_diffrn_reflns_limit_k_min -17
_diffrn_reflns_limit_l_max 28
_diffrn_reflns_limit_l_min -28
_diffrn_reflns_number 96745
_diffrn_reflns_point_group_measured_fraction_full 0.998
_diffrn_reflns_point_group_measured_fraction_max 0.998
_diffrn_reflns_theta_full 25.347
_diffrn_reflns_theta_max 25.347
_diffrn_reflns_theta_min 2.712
_diffrn_source 'micro-focus sealed X-ray tube'
_diffrn_source_type 'SuperNova (Mo) X-ray Source'
_diffrn_standards_number 0
_exptl_absorpt_coefficient_mu 18.937
_exptl_absorpt_correction_T_max 0.7908
_exptl_absorpt_correction_T_min 0.1888
_exptl_absorpt_correction_type multi-scan
_exptl_absorpt_process_details
'SADABS-2014/5 (Bruker,2014/5) was used for absorption correction. wR2(int) was 0.1102 before and 0.0979 after correction. The Ratio of minimum to maximum transmission is 0.2387. The \l/2 correction factor is Not present.'
_exptl_crystal_colour 'dark red'
_exptl_crystal_density_diffrn 3.598
_exptl_crystal_description plate
_exptl_crystal_F_000 3112
_exptl_crystal_recrystallization_method
'The material was recrystallised from a mixture of ethanol and water by solvent layering'
_exptl_crystal_size_max 0.132
_exptl_crystal_size_mid 0.099
_exptl_crystal_size_min 0.021
_refine_diff_density_max 1.562
_refine_diff_density_min -2.199
_refine_diff_density_rms 0.246
_refine_ls_extinction_method none
_refine_ls_goodness_of_fit_ref 1.332
_refine_ls_hydrogen_treatment constr
_refine_ls_matrix_type full
_refine_ls_number_parameters 134
_refine_ls_number_reflns 3158
_refine_ls_number_restraints 67
_refine_ls_restrained_S_all 1.339
_refine_ls_R_factor_all 0.0609
_refine_ls_R_factor_gt 0.0590
_refine_ls_shift/su_max 0.000
_refine_ls_shift/su_mean 0.000
_refine_ls_structure_factor_coef Fsqd
_refine_ls_weighting_details 'w=1/[\s^2^(Fo^2^)+117.9315P] where P=(Fo^2^+2Fc^2^)/3'
_refine_ls_weighting_scheme calc
_refine_ls_wR_factor_gt 0.1151
_refine_ls_wR_factor_ref 0.1159
_reflns_Friedel_coverage 0.000
_reflns_number_gt 3086
_reflns_number_total 3158
_reflns_threshold_expression 'I > 2\s(I)'
_cod_data_source_file c8dt00864g2.cif
_cod_data_source_block nr16005x2
_cod_depositor_comments 'Adding full bibliography for 7046287--7046288.cif.'
_cod_database_code 7046287
_shelx_shelxl_version_number 2018/3
_chemical_oxdiff_formula 'C3 H4 N1 S1 Bi1 I4'
_chemical_oxdiff_usercomment '@ 250 K THB'
_shelx_space_group_comment
;
The symmetry employed for this shelxl refinement is uniquely defined
by the following loop, which should always be used as a source of
symmetry information in preference to the above space-group names.
They are only intended as comments.
;
_shelx_estimated_absorpt_t_max 0.692
_shelx_estimated_absorpt_t_min 0.189
_olex2_refinement_description
;
1. Fixed Uiso
 At 1.2 times of:
  All C(H) groups, All C(H,H) groups, All N(H) groups
2. Shared sites
{C3, S2A}
3. Restrained distances
 C2-C2_$1 = C5A-C4A = C5-C4
 1.35 with sigma of 0.02
 N1-C2 = N2A-C4A = N2-C4
 1.37 with sigma of 0.02
 N1-C1 = N2-C3 = N2A-C3A
 1.3 with sigma of 0.02
 S1-C1 = S2-C3 = S2A-C3A
 1.69 with sigma of 0.02
 S1-C2 = S2-C5 = S2A-C5A
 1.68 with sigma of 0.02
 C1-C2 = C4-C3 = C4A-C3A
 2.18 with sigma of 0.04
4. Restrained planarity
 S2, N2, C3, C4, C5
 with sigma of 0.1
 S2A, N2A, C3A, C4A, C5A
 with sigma of 0.1
5. Uiso/Uaniso restraints and constraints
: with sigma of 0.1 and sigma for terminal atoms of 0.2
Uanis(N1) \\sim Ueq: with sigma of 0.1 and sigma for terminal atoms of 0.2
Uanis(C3) = Uanis(S2A)
Uanis(S2A) = Uanis(C3)
6. Rigid body (RIGU) restrains
 S1, N1, C1, C2
 with sigma for 1-2 distances of 0.004 and sigma for 1-3 distances of 0.004
 S2, N2, C3, C4, C5
 with sigma for 1-2 distances of 0.004 and sigma for 1-3 distances of 0.004
 S2A, N2A, C3A, C4A, C5A
 with sigma for 1-2 distances of 0.004 and sigma for 1-3 distances of 0.004
 C1, N1, C2
 with sigma for 1-2 distances of 0.004 and sigma for 1-3 distances of 0.004
7. Others
 Sof(S2A)=Sof(C3A)=Sof(H3A)=Sof(C5A)=Sof(H5A)=Sof(C4A)=Sof(H4A)=Sof(N2A)=
 Sof(H2AA)=1-FVAR(1)
 Sof(S2)=Sof(N2)=Sof(H2)=Sof(C3)=Sof(H3)=Sof(C4)=Sof(H4)=Sof(C5)=Sof(H5)=FVAR(1)
 Fixed Sof: S1(0.5) N1(0.5) H1(0.5) H1A(0.25) H1B(0.25) H2A(0.5) H2B(0.5)
8.a Everything fixed:
 C3A, C5A, C4A, N2A
8.b Aromatic/amide H refined with riding coordinates:
 N1(H1), C1(H1A), C1(H1B), C2(H2A), C2(H2B), N2(H2), C3(H3), C3A(H3A), C4(H4),
 C5(H5), C5A(H5A), C4A(H4A), N2A(H2AA)
;
_olex2_diffrn_ambient_temperature_device 'Oxford Cryosystems Cryostream 700+'
_olex2_exptl_crystal_mounting_method 'The crystal was mounted on a MITIGEN holder in Paratone oil.'
_olex2_submission_original_sample_id THB
_olex2_submission_special_instructions 'No special instructions were received'
_oxdiff_exptl_absorpt_empirical_details
;
Empirical correction (ABSPACK) includes:
;
_oxdiff_exptl_absorpt_empirical_full_max 2.287
_oxdiff_exptl_absorpt_empirical_full_min 0.609

loop_
_space_group_symop_operation_xyz
'x, y, z'
'-x, -y, z+1/2'
'-x, y+1/2, -z+1/2'
'x, -y+1/2, -z'
'-x, -y, -z'
'x, y, -z-1/2'
'x, -y-1/2, z-1/2'
'-x, y-1/2, z'

loop_
_atom_site_label
_atom_site_type_symbol
_atom_site_fract_x
_atom_site_fract_y
_atom_site_fract_z
_atom_site_U_iso_or_equiv
_atom_site_adp_type
_atom_site_occupancy
_atom_site_site_symmetry_order
_atom_site_calc_flag
_atom_site_refinement_flags_posn
_atom_site_refinement_flags_adp
_atom_site_refinement_flags_occupancy
_atom_site_disorder_assembly
_atom_site_disorder_group
Bi1 Bi 0.25138(6) 0.43436(4) 0.65793(2) 0.03005(17) Uani 1 1 d . . . . .
I1 I 0.01500(15) 0.49287(10) 0.750000 0.0372(3) Uani 1 2 d S T P . .
I2 I 0.43550(15) 0.54489(10) 0.750000 0.0378(4) Uani 1 2 d S T P . .
I3 I 0.28166(15) 0.27046(10) 0.750000 0.0359(3) Uani 1 2 d S T P . .
I4 I 0.21577(13) 0.59687(8) 0.58395(5) 0.0474(3) Uani 1 1 d . . . . .
I5 I 0.06473(12) 0.32467(8) 0.58609(5) 0.0473(3) Uani 1 1 d . . . . .
I6 I 0.49556(11) 0.37114(8) 0.59485(5) 0.0433(3) Uani 1 1 d . . . . .
S1 S 0.7597(15) 0.2944(14) 0.6887(6) 0.079(4) Uani 0.5 1 d D U . A 1
N1 N 0.756(5) 0.282(5) 0.7098(13) 0.10(2) Uani 0.5 1 d D U . A 2
H1 H 0.726792 0.282906 0.674507 0.120 Uiso 0.5 1 calc R . . A 2
C1 C 0.6805(19) 0.3193(16) 0.750000 0.049(6) Uani 1 2 d DS TU P . .
H1A H 0.593810 0.346440 0.750000 0.059 Uiso 0.5 2 calc RS T P A 1
H1B H 0.603355 0.357212 0.750000 0.059 Uiso 0.5 2 calc RS T P A 2
C2 C 0.8806(13) 0.2416(10) 0.7214(4) 0.039(4) Uani 1 1 d D U . . .
H2A H 0.949389 0.211498 0.700655 0.046 Uiso 0.5 1 calc R . . A 1
H2B H 0.947146 0.219925 0.695761 0.046 Uiso 0.5 1 calc R . . A 2
S2 S 0.7539(12) 0.5729(8) 0.8534(5) 0.111(4) Uani 0.754(16) 1 d D U . B 1
S2A S 0.6286(10) 0.6291(7) 0.8823(4) 0.063(4) Uani 0.246(16) 1 d D U . B 2
N2 N 0.6439(19) 0.6203(14) 0.9387(7) 0.072(7) Uani 0.754(16) 1 d D U . B 1
H2 H 0.588660 0.644741 0.963540 0.086 Uiso 0.754(16) 1 calc R . . B 1
C3 C 0.6286(10) 0.6291(7) 0.8823(4) 0.063(4) Uani 0.754(16) 1 d D U . B 1
H3 H 0.559500 0.661198 0.863086 0.076 Uiso 0.754(16) 1 calc R . . B 1
C3A C 0.605690 0.620760 0.953040 0.000 Uiso 0.2462 1 d D U . B 2
H3A H 0.531455 0.644726 0.973538 0.000 Uiso 0.246(16) 1 calc R . . B 2
C4 C 0.754(3) 0.5693(19) 0.9542(9) 0.081(10) Uani 0.754(16) 1 d D U . B 1
H4 H 0.776619 0.558715 0.992862 0.098 Uiso 0.754(16) 1 calc R . . B 1
C5 C 0.830(2) 0.5350(17) 0.9107(9) 0.068(8) Uani 0.754(16) 1 d D U . B 1
H5 H 0.907477 0.497960 0.913067 0.082 Uiso 0.754(16) 1 calc R . . B 1
C5A C 0.774750 0.571690 0.886150 0.097 Uiso 0.2462 1 d D U . B 2
H5A H 0.829665 0.558859 0.854112 0.116 Uiso 0.246(16) 1 calc R . . B 2
C4A C 0.805900 0.545570 0.940230 0.000 Uiso 0.2462 1 d D U . B 2
H4A H 0.883288 0.512129 0.951161 0.000 Uiso 0.246(16) 1 calc R . . B 2
N2A N 0.708100 0.575290 0.975630 0.000 Uiso 0.2462 1 d D U . B 2
H2AA H 0.712093 0.564895 1.012359 0.000 Uiso 0.246(16) 1 calc R . . B 2

loop_
_atom_site_aniso_label
_atom_site_aniso_U_11
_atom_site_aniso_U_22
_atom_site_aniso_U_33
_atom_site_aniso_U_23
_atom_site_aniso_U_13
_atom_site_aniso_U_12
Bi1 0.0328(3) 0.0313(3) 0.0260(3) 0.0000(2) -0.0015(2) -0.0013(2)
I1 0.0328(7) 0.0398(8) 0.0391(7) 0.000 0.000 0.0024(6)
I2 0.0417(8) 0.0401(8) 0.0316(7) 0.000 0.000 -0.0160(7)
I3 0.0496(8) 0.0291(7) 0.0289(7) 0.000 0.000 0.0062(6)
I4 0.0595(7) 0.0365(6) 0.0461(6) 0.0093(5) -0.0021(5) 0.0063(5)
I5 0.0500(6) 0.0510(7) 0.0410(6) -0.0076(5) -0.0058(5) -0.0172(5)
I6 0.0379(5) 0.0477(6) 0.0443(6) -0.0026(5) 0.0046(5) 0.0001(5)
S1 0.071(8) 0.083(9) 0.081(10) -0.006(8) -0.021(7) 0.012(7)
N1 0.081(19) 0.16(5) 0.06(2) -0.01(2) -0.022(16) 0.07(3)
C1 0.017(10) 0.038(13) 0.093(18) 0.000 0.000 0.001(8)
C2 0.035(7) 0.036(8) 0.045(8) 0.006(7) 0.007(7) 0.004(7)
S2 0.126(9) 0.104(8) 0.103(8) -0.004(6) 0.047(7) 0.010(7)
S2A 0.068(8) 0.060(8) 0.061(6) 0.001(6) 0.003(6) 0.000(6)
N2 0.078(13) 0.083(16) 0.053(8) 0.016(10) 0.054(9) 0.024(11)
C3 0.068(8) 0.060(8) 0.061(6) 0.001(6) 0.003(6) 0.000(6)
C4 0.103(18) 0.11(2) 0.031(10) -0.027(12) -0.010(11) 0.032(16)
C5 0.053(14) 0.066(18) 0.086(16) -0.003(13) 0.020(12) 0.020(12)

loop_
_atom_type_symbol
_atom_type_description
_atom_type_scat_dispersion_real
_atom_type_scat_dispersion_imag
_atom_type_scat_source
C C 0.0033 0.0016 'International Tables Vol C Tables 4.2.6.8 and 6.1.1.4'
H H 0.0000 0.0000 'International Tables Vol C Tables 4.2.6.8 and 6.1.1.4'
Bi Bi -4.1077 10.2566 'International Tables Vol C Tables 4.2.6.8 and 6.1.1.4'
I I -0.4742 1.8119 'International Tables Vol C Tables 4.2.6.8 and 6.1.1.4'
N N 0.0061 0.0033 'International Tables Vol C Tables 4.2.6.8 and 6.1.1.4'
S S 0.1246 0.1234 'International Tables Vol C Tables 4.2.6.8 and 6.1.1.4'

loop_
_exptl_crystal_face_index_h
_exptl_crystal_face_index_k
_exptl_crystal_face_index_l
_exptl_crystal_face_perp_dist
-9 -13 13 0.0564
-12 10 5 0.0473
-2 20 -8 0.0328
11 9 -13 0.0426
11 -13 -2 0.0556
0 -20 9 0.0566
0 1 33 0.0104
0 -1 -33 0.0104

loop_
_geom_angle_atom_site_label_1
_geom_angle_atom_site_label_2
_geom_angle_atom_site_label_3
_geom_angle
_geom_angle_site_symmetry_1
_geom_angle_site_symmetry_3
I2 Bi1 I1 80.30(3) . .
I3 Bi1 I1 79.97(3) . .
I3 Bi1 I2 83.20(3) . .
I4 Bi1 I1 94.96(4) . .
I4 Bi1 I2 92.78(4) . .
I4 Bi1 I3 173.97(4) . .
I4 Bi1 I6 93.38(4) . .
I5 Bi1 I1 94.20(4) . .
I5 Bi1 I2 172.99(3) . .
I5 Bi1 I3 91.60(4) . .
I5 Bi1 I4 92.02(4) . .
I5 Bi1 I6 92.94(4) . .
I6 Bi1 I1 168.82(3) . .
I6 Bi1 I2 91.88(4) . .
I6 Bi1 I3 91.25(4) . .
Bi1 I1 Bi1 81.80(4) . 6_557
Bi1 I2 Bi1 82.89(4) . 6_557
Bi1 I3 Bi1 83.05(4) 6_557 .
C2 S1 C1 92.5(11) . .
C1 N1 H1 118.8 . .
C1 N1 C2 122(3) . .
C2 N1 H1 118.8 . .
S1 C1 S1 117.9(14) 6_557 .
S1 C1 H1A 121.0 . .
S1 C1 H1A 121.0 6_557 .
N1 C1 S1 15(3) 6_557 6_557
N1 C1 S1 104.9(19) . 6_557
N1 C1 N1 91(3) 6_557 .
N1 C1 H1B 134.5 6_557 .
N1 C1 H1B 134.5 . .
S1 C2 H2A 120.9 . .
N1 C2 H2B 129.4 . .
C2 C2 S1 118.2(6) 6_557 .
C2 C2 N1 101.2(13) 6_557 .
C2 C2 H2A 120.9 6_557 .
C2 C2 H2B 129.4 6_557 .
C5 S2 C3 100.3(10) . .
C3A S2A C5A 91.5(5) . .
C3 N2 H2 123.1 . .
C3 N2 C4 113.8(16) . .
C4 N2 H2 123.1 . .
S2 C3 H3 127.0 . .
N2 C3 S2 106.0(11) . .
N2 C3 H3 127.0 . .
S2A C3A H3A 125.4 . .
N2A C3A S2A 109.2(3) . .
N2A C3A H3A 125.4 . .
N2 C4 H4 121.9 . .
C5 C4 N2 116.2(19) . .
C5 C4 H4 121.9 . .
S2 C5 H5 128.1 . .
C4 C5 S2 103.8(16) . .
C4 C5 H5 128.1 . .
S2A C5A H5A 123.6 . .
C4A C5A S2A 112.8(3) . .
C4A C5A H5A 123.6 . .
C5A C4A H4A 125.7 . .
N2A C4A C5A 108.6 . .
N2A C4A H4A 125.7 . .
C3A N2A C4A 117.8 . .
C3A N2A H2AA 121.1 . .
C4A N2A H2AA 121.1 . .

loop_
_geom_bond_atom_site_label_1
_geom_bond_atom_site_label_2
_geom_bond_distance
_geom_bond_site_symmetry_2
Bi1 I1 3.2758(12) .
Bi1 I2 3.2405(12) .
Bi1 I3 3.2354(12) .
Bi1 I4 2.9619(12) .
Bi1 I5 2.9585(12) .
Bi1 I6 2.9624(12) .
S1 C1 1.668(15) .
S1 C2 1.610(15) .
N1 H1 0.8700 .
N1 C1 1.314(19) .
N1 C2 1.388(19) .
C1 H1A 0.9400 .
C1 H1B 0.9400 .
C2 C2 1.334(17) 6_557
C2 H2A 0.9400 .
C2 H2B 0.9400 .
S2 C3 1.628(12) .
S2 C5 1.627(17) .
S2A C3A 1.667(10) .
S2A C5A 1.667(10) .
N2 H2 0.8700 .
N2 C3 1.329(15) .
N2 C4 1.366(17) .
C3 H3 0.9400 .
C3A H3A 0.9400 .
C3A N2A 1.3169 .
C4 H4 0.9400 .
C4 C5 1.352(18) .
C5 H5 0.9400 .
C5A H5A 0.9400 .
C5A C4A 1.3519 .
C4A H4A 0.9400 .
C4A N2A 1.3392 .
N2A H2AA 0.8700 .

loop_
_geom_torsion_atom_site_label_1
_geom_torsion_atom_site_label_2
_geom_torsion_atom_site_label_3
_geom_torsion_atom_site_label_4
_geom_torsion
_geom_torsion_site_symmetry_4
C1 S1 C2 C2 -4.1(15) 6_557
C1 N1 C2 C2 9(8) 6_557
C2 S1 C1 S1 7(3) 6_557
C2 N1 C1 N1 -12(11) 6_557
S2A C3A N2A C4A -0.1(4) .
S2A C5A C4A N2A -0.7(4) .
N2 C4 C5 S2 1(3) .
C3 S2 C5 C4 -1(2) .
C3 N2 C4 C5 -1(3) .
C3A S2A C5A C4A 0.6(6) .
C4 N2 C3 S2 -0.1(17) .
C5 S2 C3 N2 0.6(12) .
C5A S2A C3A N2A -0.3(5) .
C5A C4A N2A C3A 0.5 .

loop_
_exptl_oxdiff_crystal_face_indexfrac_h
_exptl_oxdiff_crystal_face_indexfrac_k
_exptl_oxdiff_crystal_face_indexfrac_l
_exptl_oxdiff_crystal_face_x
_exptl_oxdiff_crystal_face_y
_exptl_oxdiff_crystal_face_z
-9.3244 -12.9047 13.0351 -0.1623 0.5504 0.8189
-12.1050 9.6072 4.6457 0.1611 -0.5386 0.8270
-1.5825 19.9044 -8.0777 0.2841 -0.9570 -0.0589
11.1920 9.1868 -12.7107 0.1059 -0.3611 -0.9265
10.8146 -12.8421 -2.1669 -0.2040 0.6837 -0.7007
-0.0658 -19.8357 9.2876 -0.2796 0.9426 0.1827
0.0001 0.9999 33.0014 -0.9478 -0.0920 0.3241
-0.0001 -0.9999 -33.0014 0.9478 0.0920 -0.3241
